data_4083856
loop_
_publ_author_name
'Micksch, Maik'
'Tenne, Mario'
'Strassner, Thomas'

_publ_section_title
;
 C&#x2227;N-Cyclometalated Platinum(II) Complexes with Sterically
 Demanding 1,2-Diarylimidazole Ligands
;
_journal_name_full Organometallics
_journal_page_first 140701164044003
_journal_paper_doi 10.1021/om500383b
_journal_year 2014
_chemical_formula_moiety 'C34 H44 N2 O4 Pt'
_chemical_formula_sum 'C34 H44 N2 O4 Pt'
_chemical_formula_weight 739.80
_chemical_name_systematic
;
 ?
;
_space_group_IT_number 61
_symmetry_cell_setting orthorhombic
_symmetry_space_group_name_Hall '-P 2ac 2ab'
_symmetry_space_group_name_H-M 'P b c a'
_atom_sites_solution_hydrogens geom
_atom_sites_solution_primary direct
_atom_sites_solution_secondary difmap
_audit_creation_method SHELXL-97
_cell_angle_alpha 90.00
_cell_angle_beta 90.00
_cell_angle_gamma 90.00
_cell_formula_units_Z 8
_cell_length_a 29.5700(13)
_cell_length_b 14.856(4)
_cell_length_c 14.9260(15)
_cell_measurement_reflns_used 200
_cell_measurement_temperature 198(2)
_cell_measurement_theta_max 15.841
_cell_measurement_theta_min 4.120
_cell_volume 6556.9(19)
_computing_cell_refinement 'Dirax/lsq (Duisenberg, 1992)'
_computing_data_collection 'Collect (Nonius BV, 1999)'
_computing_data_reduction 'EvalCCD (Duisenberg et al., 2003)'
_computing_molecular_graphics 'ORTEP-3 (Farrugia, 2012)'
_computing_publication_material 'enCIFer (Allen et al., 2004)'
_computing_structure_refinement 'SHELXL-97 (Sheldrick, 2008)'
_computing_structure_solution 'SIR-92 (Altomare et al., 1994)'
_diffrn_ambient_temperature 198(2)
_diffrn_detector_area_resol_mean 9
_diffrn_measured_fraction_theta_full 0.998
_diffrn_measured_fraction_theta_max 0.998
_diffrn_measurement_device_type KappaCCD
_diffrn_measurement_method \f
_diffrn_radiation_monochromator graphite
_diffrn_radiation_source 'fine-focus sealed tube'
_diffrn_radiation_type MoK\a
_diffrn_radiation_wavelength 0.71073
_diffrn_reflns_av_R_equivalents 0.1025
_diffrn_reflns_av_sigmaI/netI 0.0448
_diffrn_reflns_limit_h_max 32
_diffrn_reflns_limit_h_min -32
_diffrn_reflns_limit_k_max 16
_diffrn_reflns_limit_k_min -16
_diffrn_reflns_limit_l_max 16
_diffrn_reflns_limit_l_min -16
_diffrn_reflns_number 84929
_diffrn_reflns_theta_full 23.25
_diffrn_reflns_theta_max 23.25
_diffrn_reflns_theta_min 3.06
_exptl_absorpt_coefficient_mu 4.318
_exptl_absorpt_correction_T_max 0.6623
_exptl_absorpt_correction_T_min 0.1495
_exptl_absorpt_correction_type multi-scan
_exptl_absorpt_process_details 'SADABS (Sheldrick, 2003)'
_exptl_crystal_colour yellow
_exptl_crystal_density_diffrn 1.499
_exptl_crystal_density_method 'not measured'
_exptl_crystal_description fragment
_exptl_crystal_F_000 2976
_exptl_crystal_size_max 0.71
_exptl_crystal_size_mid 0.23
_exptl_crystal_size_min 0.10
_refine_diff_density_max 1.122
_refine_diff_density_min -0.871
_refine_diff_density_rms 0.172
_refine_ls_extinction_method none
_refine_ls_goodness_of_fit_ref 1.178
_refine_ls_hydrogen_treatment constr
_refine_ls_matrix_type full
_refine_ls_number_parameters 381
_refine_ls_number_reflns 4706
_refine_ls_number_restraints 0
_refine_ls_restrained_S_all 1.178
_refine_ls_R_factor_all 0.0879
_refine_ls_R_factor_gt 0.0409
_refine_ls_shift/su_max 0.000
_refine_ls_shift/su_mean 0.000
_refine_ls_structure_factor_coef Fsqd
_refine_ls_weighting_details 'calc w=1/[\s^2^(Fo^2^)+(0.0000P)^2^+50.3264P] where P=(Fo^2^+2Fc^2^)/3'
_refine_ls_weighting_scheme calc
_refine_ls_wR_factor_gt 0.0611
_refine_ls_wR_factor_ref 0.0741
_reflns_number_gt 3125
_reflns_number_total 4706
_reflns_threshold_expression >2sigma(I)
_cod_data_source_file om500383b_si_002.cif
_cod_data_source_block compound26
_cod_original_cell_volume 6557(2)
_cod_original_sg_symbol_H-M Pbca
_cod_database_code 4083856

loop_
_symmetry_equiv_pos_as_xyz
'x, y, z'
'-x+1/2, -y, z+1/2'
'x+1/2, -y+1/2, -z'
'-x, y+1/2, -z+1/2'
'-x, -y, -z'
'x-1/2, y, -z-1/2'
'-x-1/2, y-1/2, z'
'x, -y-1/2, z-1/2'

loop_
_atom_site_label
_atom_site_type_symbol
_atom_site_fract_x
_atom_site_fract_y
_atom_site_fract_z
_atom_site_U_iso_or_equiv
_atom_site_adp_type
_atom_site_occupancy
_atom_site_symmetry_multiplicity
_atom_site_calc_flag
_atom_site_refinement_flags
Pt1 Pt 0.123135(10) 0.092259(18) 0.176565(19) 0.02052(10) Uani 1 1 d .
O4 O 0.11552(17) 0.0011(3) 0.0711(3) 0.0243(13) Uani 1 1 d .
O3 O 0.16834(17) 0.0136(3) 0.2374(3) 0.0242(13) Uani 1 1 d .
O1 O 0.19935(19) 0.3417(4) 0.5101(4) 0.0379(16) Uani 1 1 d .
C31 C 0.1352(3) -0.1176(5) -0.0269(5) 0.032(2) Uani 1 1 d .
C18 C 0.1342(2) 0.3386(5) 0.3827(5) 0.023(2) Uani 1 1 d .
H18 H 0.1358 0.3886 0.4222 0.028 Uiso 1 1 calc R
N2 N 0.0792(2) 0.1806(4) 0.1263(4) 0.0229(16) Uani 1 1 d .
C22 C 0.1934(3) 0.2609(6) 0.4739(6) 0.031(2) Uani 1 1 d .
C21 C 0.1294(3) 0.1884(5) 0.2685(5) 0.0205(18) Uani 1 1 d .
C12 C -0.0202(4) 0.3307(8) 0.3558(6) 0.070(4) Uani 1 1 d .
H12A H 0.0118 0.3202 0.3694 0.105 Uiso 1 1 calc R
H12B H -0.0384 0.2817 0.3811 0.105 Uiso 1 1 calc R
H12C H -0.0297 0.3881 0.3821 0.105 Uiso 1 1 calc R
C6 C -0.0014(2) 0.4132(6) 0.2152(5) 0.0234(19) Uani 1 1 d .
C25 C 0.2131(4) -0.2028(6) 0.2693(8) 0.067(3) Uani 1 1 d .
H25A H 0.2157 -0.2303 0.2099 0.100 Uiso 1 1 calc R
H25B H 0.1826 -0.2131 0.2930 0.100 Uiso 1 1 calc R
H25C H 0.2354 -0.2297 0.3097 0.100 Uiso 1 1 calc R
N1 N 0.0470(2) 0.3128(4) 0.1281(4) 0.0236(17) Uani 1 1 d .
C10 C -0.0268(3) 0.3337(6) 0.2550(5) 0.031(2) Uani 1 1 d .
H10 H -0.0138 0.2774 0.2291 0.038 Uiso 1 1 calc R
C20 C 0.1579(3) 0.1889(5) 0.3430(5) 0.028(2) Uani 1 1 d .
H20 H 0.1758 0.1374 0.3559 0.034 Uiso 1 1 calc R
C30 C 0.1415(3) -0.0657(5) 0.0612(5) 0.023(2) Uani 1 1 d .
C28 C 0.1861(3) -0.0573(5) 0.2035(5) 0.026(2) Uani 1 1 d .
C13 C 0.0308(3) 0.2671(5) 0.0547(5) 0.030(2) Uani 1 1 d .
H13 H 0.0092 0.2888 0.0126 0.036 Uiso 1 1 calc R
O2 O 0.2137(2) 0.1947(4) 0.4982(4) 0.062(2) Uani 1 1 d .
C1 C 0.0345(2) 0.4029(6) 0.1537(5) 0.0241(19) Uani 1 1 d .
C19 C 0.1604(3) 0.2633(5) 0.3982(5) 0.025(2) Uani 1 1 d .
C17 C 0.1057(2) 0.3408(5) 0.3094(5) 0.0237(19) Uani 1 1 d .
H17 H 0.0875 0.3923 0.2979 0.028 Uiso 1 1 calc R
C11 C -0.0769(3) 0.3371(7) 0.2302(7) 0.055(3) Uani 1 1 d .
H11A H -0.0909 0.3903 0.2576 0.082 Uiso 1 1 calc R
H11B H -0.0920 0.2827 0.2523 0.082 Uiso 1 1 calc R
H11C H -0.0800 0.3405 0.1649 0.082 Uiso 1 1 calc R
C4 C 0.0107(3) 0.5722(6) 0.2025(7) 0.051(3) Uani 1 1 d .
H4 H 0.0029 0.6316 0.2203 0.062 Uiso 1 1 calc R
C33 C 0.1756(3) -0.0947(7) -0.0870(6) 0.044(2) Uani 1 1 d .
H33A H 0.1722 -0.1249 -0.1449 0.066 Uiso 1 1 calc R
H33B H 0.2036 -0.1150 -0.0582 0.066 Uiso 1 1 calc R
H33C H 0.1769 -0.0294 -0.0963 0.066 Uiso 1 1 calc R
C2 C 0.0585(3) 0.4742(5) 0.1165(6) 0.032(2) Uani 1 1 d .
C3 C 0.0450(3) 0.5598(6) 0.1433(7) 0.049(3) Uani 1 1 d .
H3 H 0.0602 0.6108 0.1196 0.059 Uiso 1 1 calc R
C16 C 0.1039(3) 0.2666(5) 0.2524(5) 0.0206(19) Uani 1 1 d .
C23 C 0.2310(3) 0.3480(7) 0.5834(6) 0.052(3) Uani 1 1 d .
H23A H 0.2185 0.3175 0.6361 0.078 Uiso 1 1 calc R
H23B H 0.2365 0.4115 0.5976 0.078 Uiso 1 1 calc R
H23C H 0.2596 0.3193 0.5663 0.078 Uiso 1 1 calc R
C15 C 0.0767(2) 0.2576(5) 0.1725(6) 0.0240(18) Uani 1 1 d .
C7 C 0.0968(3) 0.4600(6) 0.0504(6) 0.047(3) Uani 1 1 d .
H7 H 0.1013 0.3937 0.0424 0.057 Uiso 1 1 calc R
C24 C 0.2207(4) -0.0630(8) 0.3555(7) 0.076(4) Uani 1 1 d .
H24A H 0.2452 -0.0893 0.3910 0.114 Uiso 1 1 calc R
H24B H 0.1916 -0.0770 0.3836 0.114 Uiso 1 1 calc R
H24C H 0.2246 0.0025 0.3526 0.114 Uiso 1 1 calc R
C5 C -0.0127(3) 0.5012(6) 0.2371(6) 0.038(2) Uani 1 1 d .
H5 H -0.0371 0.5121 0.2770 0.045 Uiso 1 1 calc R
C14 C 0.0513(3) 0.1848(6) 0.0535(6) 0.033(2) Uani 1 1 d .
H14 H 0.0469 0.1389 0.0100 0.040 Uiso 1 1 calc R
C34 C 0.1343(4) -0.2202(5) -0.0087(6) 0.053(3) Uani 1 1 d .
H34A H 0.1090 -0.2344 0.0312 0.079 Uiso 1 1 calc R
H34B H 0.1627 -0.2385 0.0197 0.079 Uiso 1 1 calc R
H34C H 0.1306 -0.2526 -0.0654 0.079 Uiso 1 1 calc R
C27 C 0.2217(3) -0.1014(6) 0.2621(5) 0.030(2) Uani 1 1 d .
C29 C 0.1752(2) -0.0923(6) 0.1203(5) 0.0266(19) Uani 1 1 d .
H29 H 0.1934 -0.1414 0.1010 0.032 Uiso 1 1 calc R
C8 C 0.0858(4) 0.4993(9) -0.0379(7) 0.083(4) Uani 1 1 d .
H8A H 0.0821 0.5646 -0.0318 0.125 Uiso 1 1 calc R
H8B H 0.0576 0.4729 -0.0603 0.125 Uiso 1 1 calc R
H8C H 0.1104 0.4865 -0.0800 0.125 Uiso 1 1 calc R
C9 C 0.1407(4) 0.4998(11) 0.0862(8) 0.108(6) Uani 1 1 d .
H9A H 0.1658 0.4824 0.0470 0.163 Uiso 1 1 calc R
H9B H 0.1462 0.4770 0.1468 0.163 Uiso 1 1 calc R
H9C H 0.1382 0.5655 0.0878 0.163 Uiso 1 1 calc R
C26 C 0.2676(3) -0.0867(8) 0.2207(7) 0.067(3) Uani 1 1 d .
H26A H 0.2679 -0.1114 0.1598 0.101 Uiso 1 1 calc R
H26B H 0.2906 -0.1170 0.2569 0.101 Uiso 1 1 calc R
H26C H 0.2741 -0.0220 0.2185 0.101 Uiso 1 1 calc R
C32 C 0.0916(3) -0.0900(6) -0.0742(5) 0.040(2) Uani 1 1 d .
H32A H 0.0656 -0.1071 -0.0373 0.060 Uiso 1 1 calc R
H32B H 0.0897 -0.1204 -0.1323 0.060 Uiso 1 1 calc R
H32C H 0.0915 -0.0246 -0.0834 0.060 Uiso 1 1 calc R

loop_
_atom_site_aniso_label
_atom_site_aniso_U_11
_atom_site_aniso_U_22
_atom_site_aniso_U_33
_atom_site_aniso_U_23
_atom_site_aniso_U_13
_atom_site_aniso_U_12
Pt1 0.02152(15) 0.01656(14) 0.02349(15) -0.00221(17) -0.00077(17) 0.00341(16)
O4 0.030(4) 0.015(3) 0.028(3) -0.002(2) -0.005(3) 0.004(3)
O3 0.027(3) 0.017(3) 0.028(3) -0.003(3) -0.004(3) 0.010(3)
O1 0.041(4) 0.041(4) 0.032(4) -0.009(3) -0.012(3) 0.002(3)
C31 0.047(6) 0.020(5) 0.030(5) -0.004(4) -0.002(4) 0.007(4)
C18 0.031(5) 0.017(4) 0.023(5) -0.001(4) -0.002(4) -0.002(4)
N2 0.022(4) 0.023(4) 0.024(4) -0.006(3) 0.001(3) 0.005(3)
C22 0.034(5) 0.032(5) 0.026(5) -0.005(5) 0.002(5) 0.005(5)
C21 0.016(5) 0.024(4) 0.022(5) 0.000(3) 0.004(4) 0.001(4)
C12 0.065(8) 0.114(10) 0.030(6) 0.021(6) 0.002(6) -0.023(7)
C6 0.018(4) 0.022(4) 0.030(5) 0.003(5) -0.011(4) 0.008(4)
C25 0.087(9) 0.036(7) 0.077(8) 0.022(6) -0.011(7) 0.009(6)
N1 0.026(4) 0.018(4) 0.026(4) 0.002(3) 0.000(3) 0.009(3)
C10 0.044(6) 0.020(5) 0.030(6) 0.005(4) 0.010(4) 0.008(5)
C20 0.028(5) 0.025(5) 0.031(6) 0.007(4) -0.003(4) 0.004(4)
C30 0.026(5) 0.014(5) 0.027(5) 0.007(4) 0.006(4) 0.001(4)
C28 0.021(5) 0.024(5) 0.032(6) 0.002(4) 0.003(4) 0.003(4)
C13 0.037(5) 0.033(6) 0.020(5) -0.001(4) -0.008(4) 0.006(4)
O2 0.092(6) 0.047(4) 0.049(5) -0.011(4) -0.045(4) 0.028(4)
C1 0.022(4) 0.023(4) 0.028(5) -0.003(4) -0.010(4) 0.011(4)
C19 0.024(5) 0.027(5) 0.023(5) -0.006(4) -0.005(4) 0.005(4)
C17 0.023(4) 0.018(4) 0.031(5) -0.001(4) 0.000(4) 0.004(3)
C11 0.045(7) 0.050(7) 0.069(7) 0.011(6) -0.015(6) -0.016(5)
C4 0.048(6) 0.028(6) 0.078(8) -0.014(5) -0.005(6) 0.010(5)
C33 0.050(6) 0.043(6) 0.039(6) -0.009(6) 0.013(5) 0.004(6)
C2 0.028(5) 0.021(5) 0.048(6) 0.004(4) 0.002(5) 0.007(4)
C3 0.047(6) 0.025(5) 0.075(8) 0.000(5) 0.005(6) -0.002(5)
C16 0.021(4) 0.022(5) 0.019(5) -0.004(4) 0.000(4) -0.002(4)
C23 0.034(6) 0.089(8) 0.034(6) -0.025(6) -0.018(5) 0.017(6)
C15 0.024(4) 0.023(4) 0.024(5) -0.002(5) 0.006(5) 0.003(4)
C7 0.050(7) 0.035(6) 0.057(7) 0.019(5) 0.014(6) 0.000(5)
C24 0.080(9) 0.083(9) 0.066(8) -0.012(6) -0.031(6) 0.055(7)
C5 0.031(6) 0.027(6) 0.054(7) 0.001(5) 0.004(5) 0.013(5)
C14 0.039(6) 0.034(6) 0.027(5) -0.008(4) -0.011(5) 0.010(5)
C34 0.092(9) 0.025(5) 0.042(6) -0.013(5) -0.011(6) -0.004(6)
C27 0.029(5) 0.037(6) 0.024(5) 0.003(5) -0.007(4) 0.012(5)
C29 0.024(4) 0.023(4) 0.032(5) 0.005(5) 0.001(4) 0.007(4)
C8 0.075(9) 0.129(12) 0.046(7) 0.021(8) 0.012(7) 0.009(8)
C9 0.044(8) 0.206(17) 0.076(10) 0.023(11) 0.001(7) -0.004(10)
C26 0.024(5) 0.108(9) 0.070(7) 0.037(8) -0.008(5) -0.001(7)
C32 0.051(6) 0.035(5) 0.035(5) -0.009(5) -0.008(5) -0.012(5)

loop_
_atom_type_symbol
_atom_type_description
_atom_type_scat_dispersion_real
_atom_type_scat_dispersion_imag
_atom_type_scat_source
C C 0.0033 0.0016 'International Tables Vol C Tables 4.2.6.8 and 6.1.1.4'
H H 0.0000 0.0000 'International Tables Vol C Tables 4.2.6.8 and 6.1.1.4'
N N 0.0061 0.0033 'International Tables Vol C Tables 4.2.6.8 and 6.1.1.4'
O O 0.0106 0.0060 'International Tables Vol C Tables 4.2.6.8 and 6.1.1.4'
Pt Pt -1.7033 8.3905 'International Tables Vol C Tables 4.2.6.8 and 6.1.1.4'

loop_
_geom_angle_atom_site_label_1
_geom_angle_atom_site_label_2
_geom_angle_atom_site_label_3
_geom_angle
C21 Pt1 N2 81.3(3)
C21 Pt1 O3 92.5(3)
N2 Pt1 O3 173.8(2)
C21 Pt1 O4 174.5(2)
N2 Pt1 O4 94.1(2)
O3 Pt1 O4 92.1(2)
C30 O4 Pt1 122.0(5)
C28 O3 Pt1 125.1(5)
C22 O1 C23 116.9(7)
C32 C31 C33 109.2(7)
C32 C31 C30 111.3(7)
C33 C31 C30 107.2(7)
C32 C31 C34 109.3(7)
C33 C31 C34 109.6(7)
C30 C31 C34 110.2(7)
C19 C18 C17 119.7(7)
C19 C18 H18 120.2
C17 C18 H18 120.2
C15 N2 C14 109.7(7)
C15 N2 Pt1 113.9(5)
C14 N2 Pt1 136.4(5)
O2 C22 O1 123.2(8)
O2 C22 C19 124.9(8)
O1 C22 C19 111.9(7)
C20 C21 C16 117.1(7)
C20 C21 Pt1 127.6(6)
C16 C21 Pt1 115.2(5)
C10 C12 H12A 109.5
C10 C12 H12B 109.5
H12A C12 H12B 109.5
C10 C12 H12C 109.5
H12A C12 H12C 109.5
H12B C12 H12C 109.5
C5 C6 C1 115.8(8)
C5 C6 C10 121.4(8)
C1 C6 C10 122.8(8)
C27 C25 H25A 109.5
C27 C25 H25B 109.5
H25A C25 H25B 109.5
C27 C25 H25C 109.5
H25A C25 H25C 109.5
H25B C25 H25C 109.5
C15 N1 C13 108.2(6)
C15 N1 C1 126.3(7)
C13 N1 C1 125.5(6)
C12 C10 C6 110.3(8)
C12 C10 C11 111.5(8)
C6 C10 C11 111.0(7)
C12 C10 H10 108.0
C6 C10 H10 108.0
C11 C10 H10 108.0
C19 C20 C21 120.8(7)
C19 C20 H20 119.6
C21 C20 H20 119.6
O4 C30 C29 125.9(7)
O4 C30 C31 114.8(7)
C29 C30 C31 119.2(7)
O3 C28 C29 124.8(7)
O3 C28 C27 114.2(7)
C29 C28 C27 121.0(7)
C14 C13 N1 107.3(7)
C14 C13 H13 126.4
N1 C13 H13 126.4
C2 C1 C6 124.1(8)
C2 C1 N1 118.1(7)
C6 C1 N1 117.8(7)
C18 C19 C20 121.2(7)
C18 C19 C22 120.9(7)
C20 C19 C22 117.8(7)
C18 C17 C16 119.1(7)
C18 C17 H17 120.4
C16 C17 H17 120.4
C10 C11 H11A 109.5
C10 C11 H11B 109.5
H11A C11 H11B 109.5
C10 C11 H11C 109.5
H11A C11 H11C 109.5
H11B C11 H11C 109.5
C3 C4 C5 121.4(9)
C3 C4 H4 119.3
C5 C4 H4 119.3
C31 C33 H33A 109.5
C31 C33 H33B 109.5
H33A C33 H33B 109.5
C31 C33 H33C 109.5
H33A C33 H33C 109.5
H33B C33 H33C 109.5
C1 C2 C3 115.8(8)
C1 C2 C7 122.3(7)
C3 C2 C7 121.8(8)
C4 C3 C2 121.7(9)
C4 C3 H3 119.2
C2 C3 H3 119.2
C17 C16 C21 122.0(7)
C17 C16 C15 126.7(7)
C21 C16 C15 111.3(7)
O1 C23 H23A 109.5
O1 C23 H23B 109.5
H23A C23 H23B 109.5
O1 C23 H23C 109.5
H23A C23 H23C 109.5
H23B C23 H23C 109.5
N2 C15 N1 107.4(7)
N2 C15 C16 118.3(7)
N1 C15 C16 134.4(7)
C8 C7 C2 111.1(8)
C8 C7 C9 110.3(9)
C2 C7 C9 110.8(9)
C8 C7 H7 108.2
C2 C7 H7 108.2
C9 C7 H7 108.2
C27 C24 H24A 109.5
C27 C24 H24B 109.5
H24A C24 H24B 109.5
C27 C24 H24C 109.5
H24A C24 H24C 109.5
H24B C24 H24C 109.5
C4 C5 C6 121.2(8)
C4 C5 H5 119.4
C6 C5 H5 119.4
C13 C14 N2 107.4(7)
C13 C14 H14 126.3
N2 C14 H14 126.3
C31 C34 H34A 109.5
C31 C34 H34B 109.5
H34A C34 H34B 109.5
C31 C34 H34C 109.5
H34A C34 H34C 109.5
H34B C34 H34C 109.5
C26 C27 C24 110.0(9)
C26 C27 C28 109.1(7)
C24 C27 C28 110.8(7)
C26 C27 C25 108.8(9)
C24 C27 C25 107.7(8)
C28 C27 C25 110.4(8)
C28 C29 C30 128.9(8)
C28 C29 H29 115.5
C30 C29 H29 115.5
C7 C8 H8A 109.5
C7 C8 H8B 109.5
H8A C8 H8B 109.5
C7 C8 H8C 109.5
H8A C8 H8C 109.5
H8B C8 H8C 109.5
C7 C9 H9A 109.5
C7 C9 H9B 109.5
H9A C9 H9B 109.5
C7 C9 H9C 109.5
H9A C9 H9C 109.5
H9B C9 H9C 109.5
C27 C26 H26A 109.5
C27 C26 H26B 109.5
H26A C26 H26B 109.5
C27 C26 H26C 109.5
H26A C26 H26C 109.5
H26B C26 H26C 109.5
C31 C32 H32A 109.5
C31 C32 H32B 109.5
H32A C32 H32B 109.5
C31 C32 H32C 109.5
H32A C32 H32C 109.5
H32B C32 H32C 109.5

loop_
_geom_bond_atom_site_label_1
_geom_bond_atom_site_label_2
_geom_bond_distance
Pt1 C21 1.989(7)
Pt1 N2 1.993(6)
Pt1 O3 1.994(5)
Pt1 O4 2.089(5)
O4 C30 1.265(8)
O3 C28 1.281(9)
O1 C22 1.329(10)
O1 C23 1.444(9)
C31 C32 1.527(11)
C31 C33 1.532(11)
C31 C30 1.536(11)
C31 C34 1.548(10)
C18 C19 1.380(10)
C18 C17 1.382(10)
C18 H18 0.9500
N2 C15 1.338(9)
N2 C14 1.366(10)
C22 O2 1.208(9)
C22 C19 1.493(11)
C21 C20 1.395(10)
C21 C16 1.406(10)
C12 C10 1.518(12)
C12 H12A 0.9800
C12 H12B 0.9800
C12 H12C 0.9800
C6 C5 1.388(11)
C6 C1 1.413(10)
C6 C10 1.520(11)
C25 C27 1.531(12)
C25 H25A 0.9800
C25 H25B 0.9800
C25 H25C 0.9800
N1 C15 1.371(9)
N1 C13 1.376(10)
N1 C1 1.440(10)
C10 C11 1.528(12)
C10 H10 1.0000
C20 C19 1.381(10)
C20 H20 0.9500
C30 C29 1.388(10)
C28 C29 1.383(11)
C28 C27 1.519(11)
C13 C14 1.365(11)
C13 H13 0.9500
C1 C2 1.389(11)
C17 C16 1.393(10)
C17 H17 0.9500
C11 H11A 0.9800
C11 H11B 0.9800
C11 H11C 0.9800
C4 C3 1.358(13)
C4 C5 1.363(12)
C4 H4 0.9500
C33 H33A 0.9800
C33 H33B 0.9800
C33 H33C 0.9800
C2 C3 1.392(11)
C2 C7 1.517(12)
C3 H3 0.9500
C16 C15 1.446(11)
C23 H23A 0.9800
C23 H23B 0.9800
C23 H23C 0.9800
C7 C8 1.477(13)
C7 C9 1.522(14)
C7 H7 1.0000
C24 C27 1.507(12)
C24 H24A 0.9800
C24 H24B 0.9800
C24 H24C 0.9800
C5 H5 0.9500
C14 H14 0.9500
C34 H34A 0.9800
C34 H34B 0.9800
C34 H34C 0.9800
C27 C26 1.506(11)
C29 H29 0.9500
C8 H8A 0.9800
C8 H8B 0.9800
C8 H8C 0.9800
C9 H9A 0.9800
C9 H9B 0.9800
C9 H9C 0.9800
C26 H26A 0.9800
C26 H26B 0.9800
C26 H26C 0.9800
C32 H32A 0.9800
C32 H32B 0.9800
C32 H32C 0.9800

loop_
_geom_torsion_atom_site_label_1
_geom_torsion_atom_site_label_2
_geom_torsion_atom_site_label_3
_geom_torsion_atom_site_label_4
_geom_torsion
N2 Pt1 O4 C30 169.5(6)
O3 Pt1 O4 C30 -10.1(6)
C21 Pt1 O3 C28 -168.3(6)
O4 Pt1 O3 C28 8.7(6)
C21 Pt1 N2 C15 2.6(5)
O4 Pt1 N2 C15 -174.3(5)
C21 Pt1 N2 C14 179.8(8)
O4 Pt1 N2 C14 2.8(8)
C23 O1 C22 O2 -1.6(13)
C23 O1 C22 C19 -179.2(7)
N2 Pt1 C21 C20 -178.7(8)
O3 Pt1 C21 C20 1.2(7)
N2 Pt1 C21 C16 -2.9(6)
O3 Pt1 C21 C16 177.1(6)
C5 C6 C10 C12 -63.6(11)
C1 C6 C10 C12 116.9(9)
C5 C6 C10 C11 60.5(11)
C1 C6 C10 C11 -119.1(8)
C16 C21 C20 C19 0.3(12)
Pt1 C21 C20 C19 176.1(6)
Pt1 O4 C30 C29 5.7(10)
Pt1 O4 C30 C31 -171.7(5)
C32 C31 C30 O4 -13.0(9)
C33 C31 C30 O4 106.3(8)
C34 C31 C30 O4 -134.4(7)
C32 C31 C30 C29 169.5(7)
C33 C31 C30 C29 -71.2(9)
C34 C31 C30 C29 48.0(10)
Pt1 O3 C28 C29 -2.6(11)
Pt1 O3 C28 C27 176.4(5)
C15 N1 C13 C14 -1.2(9)
C1 N1 C13 C14 179.2(7)
C5 C6 C1 C2 0.7(11)
C10 C6 C1 C2 -179.7(8)
C5 C6 C1 N1 -179.3(7)
C10 C6 C1 N1 0.3(11)
C15 N1 C1 C2 93.5(9)
C13 N1 C1 C2 -87.0(10)
C15 N1 C1 C6 -86.5(9)
C13 N1 C1 C6 93.0(9)
C17 C18 C19 C20 -1.6(12)
C17 C18 C19 C22 176.6(7)
C21 C20 C19 C18 1.4(12)
C21 C20 C19 C22 -176.9(7)
O2 C22 C19 C18 171.1(9)
O1 C22 C19 C18 -11.3(11)
O2 C22 C19 C20 -10.5(13)
O1 C22 C19 C20 167.0(7)
C19 C18 C17 C16 0.1(11)
C6 C1 C2 C3 -0.1(12)
N1 C1 C2 C3 179.9(8)
C6 C1 C2 C7 -179.9(8)
N1 C1 C2 C7 0.2(12)
C5 C4 C3 C2 -1.3(16)
C1 C2 C3 C4 0.3(14)
C7 C2 C3 C4 -179.9(9)
C18 C17 C16 C21 1.7(12)
C18 C17 C16 C15 -179.2(7)
C20 C21 C16 C17 -1.9(12)
Pt1 C21 C16 C17 -178.2(6)
C20 C21 C16 C15 178.8(7)
Pt1 C21 C16 C15 2.5(9)
C14 N2 C15 N1 -0.7(9)
Pt1 N2 C15 N1 177.2(5)
C14 N2 C15 C16 -179.9(7)
Pt1 N2 C15 C16 -2.0(9)
C13 N1 C15 N2 1.2(9)
C1 N1 C15 N2 -179.3(7)
C13 N1 C15 C16 -179.7(8)
C1 N1 C15 C16 -0.2(14)
C17 C16 C15 N2 -179.5(7)
C21 C16 C15 N2 -0.3(10)
C17 C16 C15 N1 1.5(14)
C21 C16 C15 N1 -179.3(8)
C1 C2 C7 C8 116.6(10)
C3 C2 C7 C8 -63.2(13)
C1 C2 C7 C9 -120.4(10)
C3 C2 C7 C9 59.8(13)
C3 C4 C5 C6 2.0(15)
C1 C6 C5 C4 -1.7(13)
C10 C6 C5 C4 178.8(8)
N1 C13 C14 N2 0.8(9)
C15 N2 C14 C13 -0.1(9)
Pt1 N2 C14 C13 -177.3(6)
O3 C28 C27 C26 -108.7(9)
C29 C28 C27 C26 70.3(11)
O3 C28 C27 C24 12.5(11)
C29 C28 C27 C24 -168.4(8)
O3 C28 C27 C25 131.7(8)
C29 C28 C27 C25 -49.2(11)
O3 C28 C29 C30 -6.6(13)
C27 C28 C29 C30 174.4(8)
O4 C30 C29 C28 4.6(13)
C31 C30 C29 C28 -178.2(8)
